data_4341452
loop_
_publ_author_name
'Sengupta, Debabrata'
'Ghosh, Pradip'
'Chatterjee, Tanmay'
'Datta, Harashit'
'Paul, Nanda D.'
'Goswami, Sreebrata'

_publ_section_title
;
 Ligand-Centered Redox in Nickel(II) Complexes of 2-(Arylazo)pyridine and
 Isolation of 2-Pyridyl-Substituted Triaryl Hydrazines via Catalytic
 N-Arylation of Azo-Function.
;
_journal_name_full 'Inorganic chemistry'
_journal_page_first 141105122752002
_journal_paper_doi 10.1021/ic501656s
_journal_year 2014
_chemical_formula_moiety 'C22 H18 I2 N6 Ni'
_chemical_formula_sum 'C22 H18 I2 N6 Ni'
_chemical_formula_weight 678.91
_chemical_name_systematic
;
 ?
;
_space_group_IT_number 14
_symmetry_cell_setting monoclinic
_symmetry_space_group_name_Hall '-P 2yn'
_symmetry_space_group_name_H-M 'P 1 21/n 1'
_atom_sites_solution_hydrogens geom
_atom_sites_solution_primary direct
_atom_sites_solution_secondary difmap
_audit_creation_method SHELXL-97
_cell_angle_alpha 90.000(5)
_cell_angle_beta 93.112(5)
_cell_angle_gamma 90.000(5)
_cell_formula_units_Z 4
_cell_length_a 10.209(5)
_cell_length_b 15.357(5)
_cell_length_c 14.586(5)
_cell_measurement_temperature 293(2)
_cell_measurement_theta_max 0.751
_cell_measurement_theta_min 0.550
_cell_volume 2283.4(16)
_computing_cell_refinement 'Bruker SMART'
_computing_data_collection 'Bruker SMART'
_computing_data_reduction 'Bruker SAINT'
_computing_molecular_graphics 'Bruker SHELXTL'
_computing_publication_material 'Bruker SHELXTL'
_computing_structure_refinement 'SHELXL-97 (Sheldrick, 1997)'
_computing_structure_solution 'SHELXL-97 (Sheldrick, 1990)'
_diffrn_ambient_temperature 293(2)
_diffrn_measured_fraction_theta_full 1.000
_diffrn_measured_fraction_theta_max 1.000
_diffrn_measurement_device_type 'BRUKER CCD AREA DETECTOR'
_diffrn_measurement_method 'Phi scans'
_diffrn_radiation_monochromator graphite
_diffrn_radiation_source 'fine-focus sealed tube'
_diffrn_radiation_type MoK\a
_diffrn_radiation_wavelength 0.71073
_diffrn_reflns_av_R_equivalents 0.0283
_diffrn_reflns_av_sigmaI/netI 0.0248
_diffrn_reflns_limit_h_max 15
_diffrn_reflns_limit_h_min -13
_diffrn_reflns_limit_k_max 22
_diffrn_reflns_limit_k_min -22
_diffrn_reflns_limit_l_max 21
_diffrn_reflns_limit_l_min -21
_diffrn_reflns_number 34436
_diffrn_reflns_theta_full 31.96
_diffrn_reflns_theta_max 31.96
_diffrn_reflns_theta_min 1.93
_exptl_absorpt_coefficient_mu 3.576
_exptl_absorpt_correction_T_max 0.751
_exptl_absorpt_correction_T_min 0.550
_exptl_absorpt_correction_type empirical
_exptl_absorpt_process_details SADABS
_exptl_crystal_colour Green
_exptl_crystal_density_diffrn 1.975
_exptl_crystal_density_method 'not measured'
_exptl_crystal_description Cubic
_exptl_crystal_F_000 1304.0
_exptl_crystal_size_max 0.17
_exptl_crystal_size_mid 0.15
_exptl_crystal_size_min 0.08
_refine_diff_density_max 1.373
_refine_diff_density_min -0.571
_refine_diff_density_rms 0.116
_refine_ls_extinction_method none
_refine_ls_goodness_of_fit_ref 1.052
_refine_ls_hydrogen_treatment constr
_refine_ls_matrix_type full
_refine_ls_number_parameters 280
_refine_ls_number_reflns 6813
_refine_ls_number_restraints 0
_refine_ls_restrained_S_all 1.052
_refine_ls_R_factor_all 0.0392
_refine_ls_R_factor_gt 0.0299
_refine_ls_shift/su_max 0.005
_refine_ls_shift/su_mean 0.001
_refine_ls_structure_factor_coef Fsqd
_refine_ls_weighting_details 'calc w=1/[\s^2^(Fo^2^)+(0.0369P)^2^+2.2092P] where P=(Fo^2^+2Fc^2^)/3'
_refine_ls_weighting_scheme calc
_refine_ls_wR_factor_gt 0.0704
_refine_ls_wR_factor_ref 0.0742
_reflns_number_gt 5763
_reflns_number_total 7908
_reflns_threshold_expression >2sigma(I)
_cod_data_source_file ic501656s_si_002.cif
_cod_data_source_block Ni(pap)2I2
_cod_depositor_comments
;
The following automatic conversions were performed:

'_symmetry_cell_setting' value 'Monoclinic' changed to 'monoclinic'
according to
/home/saulius/struct/COD-crude-data--automatic-downloads/rss-feeds/ACS/lib/dictionaries/cif_core.dic
dictionary named 'cif_core.dic' version 2.4.2 from
2011-04-26.

'_exptl_absorpt_correction_type' value 'Empirical'
changed to 'empirical' according to
/home/saulius/struct/COD-crude-data--automatic-downloads/rss-feeds/ACS/lib/dictionaries/cif_core.dic
dictionary named 'cif_core.dic' version 2.4.2 from 2011-04-26.

Automatic conversion script
Id: cif_fix_values 2827 2014-09-09 07:05:25Z andrius 
;
_cod_original_sg_symbol_H-M P21/n
_cod_database_code 4341452

loop_
_symmetry_equiv_pos_as_xyz
'x, y, z'
'-x+1/2, y+1/2, -z+1/2'
'-x, -y, -z'
'x-1/2, -y-1/2, z-1/2'

loop_
_atom_site_label
_atom_site_type_symbol
_atom_site_fract_x
_atom_site_fract_y
_atom_site_fract_z
_atom_site_U_iso_or_equiv
_atom_site_adp_type
_atom_site_occupancy
_atom_site_symmetry_multiplicity
_atom_site_calc_flag
_atom_site_refinement_flags
I1 I 0.597345(18) 0.142281(11) 0.558557(12) 0.02731(6) Uani 1 1 d .
I2 I 0.63261(2) 0.408493(12) 0.585045(13) 0.03116(6) Uani 1 1 d .
Ni1 Ni 0.79223(3) 0.26625(2) 0.57224(2) 0.02119(8) Uani 1 1 d .
C6 C 1.0387(3) 0.39775(16) 0.62794(18) 0.0246(5) Uani 1 1 d .
C3 C 0.8635(3) 0.3022(2) 0.25127(19) 0.0325(6) Uani 1 1 d .
H3 H 0.8859 0.3058 0.1904 0.039 Uiso 1 1 calc R
N3 N 0.9543(2) 0.35656(13) 0.55912(15) 0.0222(4) Uani 1 1 d .
N1 N 0.8016(2) 0.28459(13) 0.43379(14) 0.0213(4) Uani 1 1 d .
N2 N 0.9867(2) 0.37154(15) 0.47869(15) 0.0256(5) Uani 1 1 d .
N6 N 0.9459(2) 0.16685(14) 0.58385(14) 0.0207(4) Uani 1 1 d .
N5 N 0.9859(2) 0.14554(14) 0.66430(15) 0.0236(4) Uani 1 1 d .
C7 C 1.1653(3) 0.42363(19) 0.6095(2) 0.0304(6) Uani 1 1 d .
H7 H 1.1961 0.4164 0.5512 0.036 Uiso 1 1 calc R
C11 C 0.9898(3) 0.41067(17) 0.7142(2) 0.0273(6) Uani 1 1 d .
H11 H 0.9045 0.3943 0.7255 0.033 Uiso 1 1 calc R
C16 C 0.9086(3) 0.17933(16) 0.73320(17) 0.0228(5) Uani 1 1 d .
C17 C 1.0252(3) 0.12942(16) 0.51580(17) 0.0215(5) Uani 1 1 d .
C8 C 1.2450(3) 0.4603(2) 0.6793(2) 0.0378(7) Uani 1 1 d .
H8 H 1.3303 0.4767 0.6682 0.045 Uiso 1 1 calc R
C4 C 0.9404(3) 0.3419(2) 0.32001(19) 0.0292(6) Uani 1 1 d .
H4 H 1.0130 0.3751 0.3063 0.035 Uiso 1 1 calc R
C2 C 0.7536(3) 0.25762(19) 0.27410(19) 0.0296(6) Uani 1 1 d .
H2 H 0.6986 0.2324 0.2286 0.036 Uiso 1 1 calc R
C19 C 1.2295(3) 0.07327(18) 0.4677(2) 0.0280(6) Uani 1 1 d .
H19 H 1.3182 0.0618 0.4793 0.034 Uiso 1 1 calc R
C5 C 0.9065(3) 0.33089(17) 0.40989(18) 0.0230(5) Uani 1 1 d .
C1 C 0.7251(3) 0.25043(18) 0.36602(18) 0.0254(5) Uani 1 1 d .
H1 H 0.6497 0.2206 0.3808 0.030 Uiso 1 1 calc R
C22 C 0.9634(3) 0.10714(17) 0.43184(18) 0.0242(5) Uani 1 1 d .
H22 H 0.8746 0.1185 0.4201 0.029 Uiso 1 1 calc R
N4 N 0.8118(2) 0.23587(14) 0.70961(14) 0.0218(4) Uani 1 1 d .
C20 C 1.1681(3) 0.05019(18) 0.38371(19) 0.0288(6) Uani 1 1 d .
H20 H 1.2160 0.0229 0.3395 0.035 Uiso 1 1 calc R
C9 C 1.1971(3) 0.4724(2) 0.7657(2) 0.0362(7) Uani 1 1 d .
H9 H 1.2509 0.4969 0.8124 0.043 Uiso 1 1 calc R
C18 C 1.1583(3) 0.11332(17) 0.53382(18) 0.0249(5) Uani 1 1 d .
H18 H 1.1991 0.1294 0.5899 0.030 Uiso 1 1 calc R
C21 C 1.0365(3) 0.06753(17) 0.36555(19) 0.0264(5) Uani 1 1 d .
H21 H 0.9965 0.0527 0.3089 0.032 Uiso 1 1 calc R
C12 C 0.7348(3) 0.26097(18) 0.77541(18) 0.0260(5) Uani 1 1 d .
H12 H 0.6661 0.2990 0.7604 0.031 Uiso 1 1 calc R
C15 C 0.9341(3) 0.14838(19) 0.82127(19) 0.0290(6) Uani 1 1 d .
H15 H 1.0025 0.1096 0.8344 0.035 Uiso 1 1 calc R
C10 C 1.0702(3) 0.44832(19) 0.7831(2) 0.0328(6) Uani 1 1 d .
H10 H 1.0386 0.4574 0.8409 0.039 Uiso 1 1 calc R
C14 C 0.8551(3) 0.1766(2) 0.88960(19) 0.0313(6) Uani 1 1 d .
H14 H 0.8705 0.1583 0.9500 0.038 Uiso 1 1 calc R
C13 C 0.7531(3) 0.23245(18) 0.86595(19) 0.0299(6) Uani 1 1 d .
H13 H 0.6968 0.2510 0.9101 0.036 Uiso 1 1 calc R

loop_
_atom_site_aniso_label
_atom_site_aniso_U_11
_atom_site_aniso_U_22
_atom_site_aniso_U_33
_atom_site_aniso_U_23
_atom_site_aniso_U_13
_atom_site_aniso_U_12
I1 0.02635(10) 0.02706(9) 0.02900(9) -0.00190(6) 0.00596(7) -0.00439(7)
I2 0.03254(12) 0.02744(10) 0.03341(10) -0.00123(7) 0.00103(8) 0.00982(7)
Ni1 0.02411(18) 0.01975(16) 0.01986(15) -0.00013(11) 0.00272(12) 0.00070(12)
C6 0.0266(14) 0.0199(12) 0.0269(12) -0.0003(9) -0.0029(11) 0.0021(10)
C3 0.0339(17) 0.0411(16) 0.0226(12) 0.0081(11) 0.0027(11) 0.0066(13)
N3 0.0227(12) 0.0191(10) 0.0248(10) 0.0008(8) 0.0011(9) 0.0024(8)
N1 0.0230(11) 0.0193(10) 0.0216(10) 0.0017(8) 0.0010(8) 0.0027(8)
N2 0.0254(12) 0.0241(11) 0.0272(11) 0.0023(9) 0.0012(9) -0.0011(9)
N6 0.0208(11) 0.0190(10) 0.0226(10) 0.0003(8) 0.0025(8) -0.0013(8)
N5 0.0254(12) 0.0226(11) 0.0229(10) 0.0023(8) 0.0026(9) 0.0009(8)
C7 0.0270(15) 0.0313(14) 0.0327(14) -0.0025(11) -0.0001(12) -0.0025(11)
C11 0.0273(15) 0.0225(13) 0.0319(13) -0.0002(10) 0.0014(11) 0.0015(10)
C16 0.0244(14) 0.0205(12) 0.0236(11) 0.0002(9) 0.0031(10) -0.0024(9)
C17 0.0251(14) 0.0168(11) 0.0229(11) 0.0011(9) 0.0046(10) 0.0002(9)
C8 0.0297(17) 0.0361(16) 0.0470(18) -0.0024(13) -0.0032(14) -0.0056(13)
C4 0.0257(15) 0.0354(15) 0.0266(13) 0.0097(11) 0.0022(11) 0.0022(11)
C2 0.0326(16) 0.0325(14) 0.0231(12) 0.0010(10) -0.0039(11) 0.0029(12)
C19 0.0216(14) 0.0257(13) 0.0371(15) 0.0021(11) 0.0047(11) 0.0024(10)
C5 0.0210(13) 0.0228(12) 0.0250(12) 0.0039(9) 0.0003(10) 0.0030(10)
C1 0.0264(14) 0.0254(12) 0.0243(12) 0.0022(10) -0.0004(10) -0.0001(10)
C22 0.0234(14) 0.0214(12) 0.0277(12) 0.0026(9) 0.0001(10) 0.0030(10)
N4 0.0258(12) 0.0184(10) 0.0213(10) -0.0010(8) 0.0017(8) -0.0007(8)
C20 0.0321(16) 0.0234(13) 0.0317(14) -0.0018(10) 0.0096(12) 0.0030(11)
C9 0.0400(18) 0.0265(14) 0.0403(16) -0.0071(12) -0.0132(14) 0.0005(12)
C18 0.0257(14) 0.0233(12) 0.0257(12) 0.0017(10) 0.0006(10) 0.0008(10)
C21 0.0314(15) 0.0226(12) 0.0252(12) -0.0012(10) 0.0023(11) -0.0014(10)
C12 0.0272(15) 0.0281(13) 0.0231(12) -0.0022(10) 0.0048(10) 0.0006(11)
C15 0.0333(16) 0.0281(14) 0.0252(12) 0.0051(10) -0.0008(11) 0.0005(11)
C10 0.0433(18) 0.0254(14) 0.0291(13) -0.0047(11) -0.0030(13) 0.0070(12)
C14 0.0382(17) 0.0344(15) 0.0214(12) 0.0033(11) 0.0020(11) -0.0039(12)
C13 0.0359(17) 0.0279(14) 0.0264(13) -0.0030(10) 0.0078(12) -0.0033(11)

loop_
_atom_type_symbol
_atom_type_description
_atom_type_scat_dispersion_real
_atom_type_scat_dispersion_imag
_atom_type_scat_source
C C 0.0033 0.0016 'International Tables Vol C Tables 4.2.6.8 and 6.1.1.4'
H H 0.0000 0.0000 'International Tables Vol C Tables 4.2.6.8 and 6.1.1.4'
N N 0.0061 0.0033 'International Tables Vol C Tables 4.2.6.8 and 6.1.1.4'
O O 0.0106 0.0060 'International Tables Vol C Tables 4.2.6.8 and 6.1.1.4'
Cl Cl 0.1484 0.1585 'International Tables Vol C Tables 4.2.6.8 and 6.1.1.4'
Ni Ni 0.3393 1.1124 'International Tables Vol C Tables 4.2.6.8 and 6.1.1.4'
I I -0.4742 1.8119 'International Tables Vol C Tables 4.2.6.8 and 6.1.1.4'

loop_
_geom_angle_atom_site_label_1
_geom_angle_atom_site_label_2
_geom_angle_atom_site_label_3
_geom_angle
N1 Ni1 N4 170.24(9)
N1 Ni1 N3 75.47(9)
N4 Ni1 N3 101.32(9)
N1 Ni1 N6 95.79(8)
N4 Ni1 N6 74.64(8)
N3 Ni1 N6 84.62(9)
N1 Ni1 I2 90.99(6)
N4 Ni1 I2 98.12(6)
N3 Ni1 I2 87.46(7)
N6 Ni1 I2 167.95(6)
N1 Ni1 I1 95.49(6)
N4 Ni1 I1 86.86(6)
N3 Ni1 I1 169.94(6)
N6 Ni1 I1 92.02(7)
I2 Ni1 I1 97.25(4)
C11 C6 C7 121.0(3)
C11 C6 N3 117.7(3)
C7 C6 N3 121.3(2)
C2 C3 C4 119.0(3)
N2 N3 C6 113.2(2)
N2 N3 Ni1 116.02(18)
C6 N3 Ni1 130.58(17)
C1 N1 C5 117.2(2)
C1 N1 Ni1 128.37(18)
C5 N1 Ni1 114.09(18)
N3 N2 C5 114.3(2)
N5 N6 C17 111.9(2)
N5 N6 Ni1 116.51(16)
C17 N6 Ni1 130.90(16)
N6 N5 C16 113.7(2)
C8 C7 C6 119.2(3)
C10 C11 C6 119.1(3)
N4 C16 C15 124.0(2)
N4 C16 N5 119.1(2)
C15 C16 N5 116.9(2)
C22 C17 C18 120.9(2)
C22 C17 N6 117.5(2)
C18 C17 N6 121.5(2)
C7 C8 C9 120.0(3)
C3 C4 C5 118.2(3)
C3 C2 C1 119.4(3)
C18 C19 C20 119.9(3)
N1 C5 C4 123.5(3)
N1 C5 N2 119.3(2)
C4 C5 N2 117.1(3)
N1 C1 C2 122.6(3)
C17 C22 C21 119.0(3)
C12 N4 C16 117.2(2)
C12 N4 Ni1 127.40(19)
C16 N4 Ni1 115.25(16)
C21 C20 C19 120.4(3)
C10 C9 C8 120.6(3)
C19 C18 C17 119.4(3)
C20 C21 C22 120.2(3)
N4 C12 C13 122.6(3)
C16 C15 C14 118.3(3)
C9 C10 C11 120.1(3)
C13 C14 C15 118.4(3)
C14 C13 C12 119.5(3)

loop_
_geom_bond_atom_site_label_1
_geom_bond_atom_site_label_2
_geom_bond_distance
I1 Ni1 2.7531(9)
I2 Ni1 2.7378(8)
Ni1 N1 2.046(2)
Ni1 N4 2.056(2)
Ni1 N3 2.175(2)
Ni1 N6 2.189(2)
C6 C11 1.392(4)
C6 C7 1.393(4)
C6 N3 1.434(4)
C3 C2 1.371(4)
C3 C4 1.381(4)
N3 N2 1.257(3)
N1 C1 1.333(4)
N1 C5 1.348(3)
N2 C5 1.406(4)
N6 N5 1.264(3)
N6 C17 1.435(3)
N5 C16 1.410(3)
C7 C8 1.387(4)
C11 C10 1.388(4)
C16 N4 1.346(3)
C16 C15 1.381(4)
C17 C22 1.389(4)
C17 C18 1.393(4)
C8 C9 1.389(5)
C4 C5 1.384(4)
C2 C1 1.392(4)
C19 C18 1.383(4)
C19 C20 1.391(4)
C22 C21 1.393(4)
N4 C12 1.330(3)
C20 C21 1.381(4)
C9 C10 1.384(5)
C12 C13 1.394(4)
C15 C14 1.385(4)
C14 C13 1.378(4)
